data_4080109
loop_
_publ_author_name
'Derrah, Eric J.'
'Martin, Carmen'
'Mallet-Ladeira, Sonia'
'Miqueu, Karinne'
'Bouhadir, Ghenwa'
'Bourissou, Didier'

_publ_section_title
;
 Chelating Assistance of P--C and P--H Bond Activation at Palladium and
 Nickel: Straightforward Access to Diverse Pincer Complexes from a
 Diphosphine--Phosphine Oxide
;
_journal_issue 4
_journal_name_full Organometallics
_journal_page_first 1121
_journal_paper_doi 10.1021/om400042v
_journal_volume 32
_journal_year 2013
_chemical_absolute_configuration ad
_chemical_compound_source 'synthesis as described'
_chemical_formula_moiety 'C30 H42 O P3 Pd, C F3 O3 S'
_chemical_formula_sum 'C31 H42 F3 O4 P3 Pd S'
_chemical_formula_weight 767.03
_chemical_name_systematic
;
 ?
;
_space_group_IT_number 19
_symmetry_cell_setting orthorhombic
_symmetry_Int_Tables_number 19
_symmetry_space_group_name_Hall 'P 2ac 2ab'
_symmetry_space_group_name_H-M 'P 21 21 21'
_atom_sites_solution_hydrogens geom
_atom_sites_solution_primary direct
_atom_sites_solution_secondary difmap
_cell_angle_alpha 90
_cell_angle_beta 90
_cell_angle_gamma 90
_cell_formula_units_Z 4
_cell_length_a 8.4351(18)
_cell_length_b 16.229(4)
_cell_length_c 24.682(6)
_cell_measurement_reflns_used 9496
_cell_measurement_temperature 193(2)
_cell_measurement_theta_max 29.42
_cell_measurement_theta_min 2.51
_cell_measurement_wavelength 0.71073
_cell_volume 3378.8(14)
_computing_cell_refinement 'Bruker SAINT'
_computing_data_collection 'Bruker APRXII'
_computing_data_reduction 'Bruker SAINT'
_computing_molecular_graphics 'Ortep-3 for Windows (Farrugia, 1997)'
_computing_publication_material 'WinGX publication routines (Farrugia, 1999)'
_computing_structure_refinement 'SHELXL-97 (Sheldrick, 2008)'
_computing_structure_solution 'SHELXS-97 (Sheldrick, 2008)'
_diffrn_ambient_temperature 193(2)
_diffrn_measured_fraction_theta_full 0.989
_diffrn_measured_fraction_theta_max 0.989
_diffrn_measurement_device_type 'Bruker Kappa APEX II Quazar'
_diffrn_measurement_method 'phi and omega scans'
_diffrn_radiation_monochromator 'multilayer optics'
_diffrn_radiation_probe x-ray
_diffrn_radiation_source 'microfocus sealed tube'
_diffrn_radiation_type MoK\a
_diffrn_radiation_wavelength 0.71073
_diffrn_reflns_av_R_equivalents 0.0387
_diffrn_reflns_av_unetI/netI 0.0205
_diffrn_reflns_limit_h_max 10
_diffrn_reflns_limit_h_min -10
_diffrn_reflns_limit_k_max 20
_diffrn_reflns_limit_k_min -18
_diffrn_reflns_limit_l_max 30
_diffrn_reflns_limit_l_min -30
_diffrn_reflns_number 98147
_diffrn_reflns_theta_full 26.37
_diffrn_reflns_theta_max 26.37
_diffrn_reflns_theta_min 5.11
_diffrn_standards_decay_% 0
_diffrn_standards_interval_count 0
_diffrn_standards_interval_time 0
_diffrn_standards_number 0
_exptl_absorpt_coefficient_mu 0.804
_exptl_absorpt_correction_T_max 0.9534
_exptl_absorpt_correction_T_min 0.8430
_exptl_absorpt_correction_type multi-scan
_exptl_absorpt_process_details 'SADABS (Bruker-AXS)'
_exptl_crystal_colour colourless
_exptl_crystal_density_diffrn 1.508
_exptl_crystal_density_method 'not measured'
_exptl_crystal_description parallelepiped
_exptl_crystal_F_000 1576
_exptl_crystal_size_max 0.22
_exptl_crystal_size_mid 0.08
_exptl_crystal_size_min 0.06
_refine_diff_density_max 0.779
_refine_diff_density_min -0.47
_refine_diff_density_rms 0.053
_refine_ls_abs_structure_details 'Flack H D (1983), Acta Cryst. A39, 876-881'
_refine_ls_abs_structure_Flack 0.407(15)
_refine_ls_extinction_method none
_refine_ls_goodness_of_fit_ref 1.045
_refine_ls_hydrogen_treatment constr
_refine_ls_matrix_type full
_refine_ls_number_parameters 398
_refine_ls_number_reflns 6864
_refine_ls_number_restraints 0
_refine_ls_restrained_S_all 1.045
_refine_ls_R_factor_all 0.0254
_refine_ls_R_factor_gt 0.0234
_refine_ls_shift/su_max 0.002
_refine_ls_shift/su_mean 0
_refine_ls_structure_factor_coef Fsqd
_refine_ls_weighting_details 'calc w=1/[\s^2^(Fo^2^)+(0.0289P)^2^+1.9414P] where P=(Fo^2^+2Fc^2^)/3'
_refine_ls_weighting_scheme calc
_refine_ls_wR_factor_gt 0.0561
_refine_ls_wR_factor_ref 0.0572
_reflns_number_gt 6593
_reflns_number_total 6864
_reflns_threshold_expression >2sigma(I)
_cod_data_source_file om400042v_si_002.cif
_cod_data_source_block 9
_cod_database_code 4080109

loop_
_symmetry_equiv_pos_as_xyz
'x, y, z'
'-x+1/2, -y, z+1/2'
'-x, y+1/2, -z+1/2'
'x+1/2, -y+1/2, -z'

loop_
_atom_site_label
_atom_site_type_symbol
_atom_site_fract_x
_atom_site_fract_y
_atom_site_fract_z
_atom_site_U_iso_or_equiv
_atom_site_adp_type
_atom_site_occupancy
_atom_site_symmetry_multiplicity
_atom_site_calc_flag
_atom_site_refinement_flags
C1 C 0.4823(3) 0.41514(14) 0.14687(9) 0.0188(5) Uani 1 1 d .
C2 C 0.5818(3) 0.34948(15) 0.13396(11) 0.0287(6) Uani 1 1 d .
H2 H 0.5481 0.3095 0.1083 0.034 Uiso 1 1 calc R
C3 C 0.7285(3) 0.34200(16) 0.15794(11) 0.0323(6) Uani 1 1 d .
H3 H 0.7968 0.2979 0.1482 0.039 Uiso 1 1 calc R
C4 C 0.7757(3) 0.39896(17) 0.19614(11) 0.0328(6) Uani 1 1 d .
H4 H 0.8761 0.3931 0.2131 0.039 Uiso 1 1 calc R
C5 C 0.6795(3) 0.46426(16) 0.21001(11) 0.0283(6) Uani 1 1 d .
H5 H 0.7138 0.5029 0.2364 0.034 Uiso 1 1 calc R
C6 C 0.5307(3) 0.47371(15) 0.18513(9) 0.0193(5) Uani 1 1 d .
C7 C 0.3107(3) 0.54764(17) 0.26583(10) 0.0286(6) Uani 1 1 d .
H7 H 0.2489 0.5988 0.274 0.034 Uiso 1 1 calc R
C8 C 0.1919(5) 0.4770(2) 0.26437(14) 0.0538(10) Uani 1 1 d .
H8A H 0.2485 0.4248 0.2595 0.081 Uiso 1 1 calc R
H8B H 0.1181 0.4852 0.2342 0.081 Uiso 1 1 calc R
H8C H 0.1327 0.4755 0.2985 0.081 Uiso 1 1 calc R
C9 C 0.4300(4) 0.5373(3) 0.31164(12) 0.0522(9) Uani 1 1 d .
H9A H 0.3741 0.5366 0.3464 0.078 Uiso 1 1 calc R
H9B H 0.5053 0.5832 0.3111 0.078 Uiso 1 1 calc R
H9C H 0.4875 0.4853 0.3069 0.078 Uiso 1 1 calc R
C10 C 0.5442(3) 0.64783(16) 0.20880(10) 0.0256(6) Uani 1 1 d .
H10 H 0.6273 0.628 0.2346 0.031 Uiso 1 1 calc R
C11 C 0.4672(4) 0.72544(18) 0.23403(13) 0.0386(7) Uani 1 1 d .
H11A H 0.5493 0.7668 0.2411 0.058 Uiso 1 1 calc R
H11B H 0.4149 0.7105 0.2681 0.058 Uiso 1 1 calc R
H11C H 0.3888 0.7481 0.2088 0.058 Uiso 1 1 calc R
C12 C 0.6268(3) 0.66818(18) 0.15564(12) 0.0355(6) Uani 1 1 d .
H12A H 0.5495 0.6907 0.13 0.053 Uiso 1 1 calc R
H12B H 0.6738 0.618 0.1405 0.053 Uiso 1 1 calc R
H12C H 0.7103 0.7089 0.1622 0.053 Uiso 1 1 calc R
C13 C 0.1819(3) 0.68977(15) 0.13428(10) 0.0231(5) Uani 1 1 d .
C14 C 0.0706(3) 0.70872(18) 0.17483(12) 0.0342(6) Uani 1 1 d .
H14 H 0.0207 0.6651 0.194 0.041 Uiso 1 1 calc R
C15 C 0.0316(4) 0.78956(19) 0.18761(13) 0.0405(7) Uani 1 1 d .
H15 H -0.0451 0.8009 0.2148 0.049 Uiso 1 1 calc R
C16 C 0.1054(4) 0.85360(19) 0.16034(13) 0.0426(8) Uani 1 1 d .
H16 H 0.0815 0.9091 0.1694 0.051 Uiso 1 1 calc R
C17 C 0.2130(4) 0.83649(17) 0.12031(13) 0.0404(7) Uani 1 1 d .
H17 H 0.2627 0.8801 0.1011 0.048 Uiso 1 1 calc R
C18 C 0.2495(4) 0.75477(16) 0.10788(10) 0.0317(6) Uani 1 1 d .
H18 H 0.3243 0.744 0.08 0.038 Uiso 1 1 calc R
C19 C -0.0712(3) 0.56219(17) 0.02260(10) 0.0251(5) Uani 1 1 d .
H19 H -0.0877 0.5484 -0.0165 0.03 Uiso 1 1 calc R
C20 C -0.1638(4) 0.50017(18) 0.05672(14) 0.0418(8) Uani 1 1 d .
H20A H -0.1468 0.5118 0.0952 0.063 Uiso 1 1 calc R
H20B H -0.127 0.4443 0.0485 0.063 Uiso 1 1 calc R
H20C H -0.277 0.5046 0.0483 0.063 Uiso 1 1 calc R
C21 C -0.1271(3) 0.65011(17) 0.03192(12) 0.0341(6) Uani 1 1 d .
H21A H -0.2413 0.6536 0.0251 0.051 Uiso 1 1 calc R
H21B H -0.0709 0.6873 0.0072 0.051 Uiso 1 1 calc R
H21C H -0.1049 0.6662 0.0694 0.051 Uiso 1 1 calc R
C22 C 0.2462(3) 0.62543(15) -0.00734(9) 0.0231(5) Uani 1 1 d .
H22 H 0.2194 0.682 0.0058 0.028 Uiso 1 1 calc R
C23 C 0.4253(3) 0.61503(18) 0.00065(11) 0.0314(6) Uani 1 1 d .
H23A H 0.4565 0.559 -0.0095 0.047 Uiso 1 1 calc R
H23B H 0.4521 0.6247 0.0388 0.047 Uiso 1 1 calc R
H23C H 0.4819 0.6548 -0.0221 0.047 Uiso 1 1 calc R
C24 C 0.2036(4) 0.62327(19) -0.06746(10) 0.0360(7) Uani 1 1 d .
H24A H 0.2554 0.6693 -0.0861 0.054 Uiso 1 1 calc R
H24B H 0.0884 0.6279 -0.0716 0.054 Uiso 1 1 calc R
H24C H 0.2398 0.5712 -0.0833 0.054 Uiso 1 1 calc R
C25 C 0.1930(3) 0.44926(14) 0.01445(9) 0.0209(5) Uani 1 1 d .
C26 C 0.1547(3) 0.42223(16) -0.03806(10) 0.0287(6) Uani 1 1 d .
H26 H 0.1014 0.4583 -0.0623 0.034 Uiso 1 1 calc R
C27 C 0.1939(4) 0.34380(17) -0.05459(11) 0.0347(7) Uani 1 1 d .
H27 H 0.1695 0.3264 -0.0904 0.042 Uiso 1 1 calc R
C28 C 0.2685(4) 0.29044(16) -0.01937(11) 0.0386(7) Uani 1 1 d .
H28 H 0.2973 0.2368 -0.0313 0.046 Uiso 1 1 calc R
C29 C 0.3012(3) 0.31426(16) 0.03280(11) 0.0309(6) Uani 1 1 d .
H29 H 0.3467 0.276 0.0574 0.037 Uiso 1 1 calc R
C30 C 0.2677(3) 0.39467(14) 0.04987(9) 0.0213(5) Uani 1 1 d .
C31 C 0.8595(4) 0.5924(2) 0.40228(14) 0.0461(8) Uani 1 1 d .
O1 O 0.1691(2) 0.37092(11) 0.15285(7) 0.0274(4) Uani 1 1 d .
H1 H 0.2015 0.3221 0.1508 0.041 Uiso 1 1 calc R
O2 O 0.8521(3) 0.58981(14) 0.29862(9) 0.0531(6) Uani 1 1 d .
O3 O 0.7594(3) 0.71076(13) 0.34422(9) 0.0515(6) Uani 1 1 d .
O4 O 1.0407(3) 0.68032(16) 0.34255(11) 0.0583(7) Uani 1 1 d .
P1 P 0.28489(7) 0.42941(4) 0.11978(2) 0.01779(12) Uani 1 1 d .
P2 P 0.40220(7) 0.56296(4) 0.19908(2) 0.01777(12) Uani 1 1 d .
P3 P 0.14108(7) 0.55287(4) 0.03770(2) 0.01787(12) Uani 1 1 d .
Pd1 Pd 0.233112(19) 0.565199(10) 0.125118(7) 0.01653(5) Uani 1 1 d .
S1 S 0.88101(9) 0.64951(4) 0.33971(3) 0.03529(17) Uani 1 1 d .
F1 F 0.9692(3) 0.53402(14) 0.40556(9) 0.0697(7) Uani 1 1 d .
F2 F 0.8750(3) 0.63886(14) 0.44571(8) 0.0740(7) Uani 1 1 d .
F3 F 0.7198(3) 0.55476(17) 0.40474(11) 0.0869(8) Uani 1 1 d .

loop_
_atom_site_aniso_label
_atom_site_aniso_U_11
_atom_site_aniso_U_22
_atom_site_aniso_U_33
_atom_site_aniso_U_23
_atom_site_aniso_U_13
_atom_site_aniso_U_12
C1 0.0218(12) 0.0173(12) 0.0174(11) 0.0024(9) 0.0006(9) 0.0007(9)
C2 0.0306(13) 0.0201(12) 0.0354(15) -0.0037(12) -0.0060(12) 0.0056(10)
C3 0.0295(14) 0.0236(13) 0.0439(15) 0.0009(11) -0.0014(13) 0.0101(11)
C4 0.0224(14) 0.0361(15) 0.0399(15) 0.0057(12) -0.0066(12) 0.0055(11)
C5 0.0278(14) 0.0296(14) 0.0277(13) -0.0023(11) -0.0072(11) 0.0009(11)
C6 0.0208(12) 0.0199(12) 0.0172(12) 0.0015(9) 0.0006(9) -0.0002(10)
C7 0.0335(14) 0.0331(15) 0.0192(12) -0.0038(11) 0.0083(10) -0.0027(11)
C8 0.059(2) 0.067(2) 0.0347(17) -0.0047(16) 0.0193(16) -0.0300(19)
C9 0.060(2) 0.078(3) 0.0182(14) 0.0049(15) 0.0011(14) -0.0107(19)
C10 0.0247(13) 0.0220(13) 0.0302(14) -0.0047(11) -0.0066(11) -0.0023(10)
C11 0.0472(18) 0.0265(15) 0.0420(17) -0.0148(13) -0.0071(14) -0.0018(13)
C12 0.0284(14) 0.0312(15) 0.0469(17) 0.0018(13) 0.0064(13) -0.0068(12)
C13 0.0226(11) 0.0210(12) 0.0257(13) -0.0080(10) -0.0062(10) 0.0060(9)
C14 0.0296(15) 0.0341(16) 0.0388(16) -0.0089(13) -0.0002(12) 0.0053(12)
C15 0.0352(16) 0.0387(17) 0.0476(18) -0.0140(14) 0.0054(14) 0.0113(13)
C16 0.0508(19) 0.0265(16) 0.0504(19) -0.0063(14) -0.0022(16) 0.0119(14)
C17 0.0471(17) 0.0257(14) 0.0482(18) 0.0011(13) -0.0052(16) 0.0047(12)
C18 0.0362(15) 0.0310(14) 0.0279(12) -0.0024(11) -0.0030(12) 0.0076(13)
C19 0.0183(11) 0.0331(14) 0.0239(12) 0.0017(12) -0.0048(9) -0.0001(12)
C20 0.0295(17) 0.0428(19) 0.053(2) 0.0094(14) 0.0067(15) -0.0047(13)
C21 0.0229(13) 0.0369(15) 0.0425(16) 0.0056(13) -0.0022(12) 0.0061(12)
C22 0.0258(12) 0.0218(11) 0.0217(11) 0.0011(9) 0.0014(11) -0.0026(11)
C23 0.0249(14) 0.0360(15) 0.0333(14) -0.0004(12) 0.0044(11) -0.0029(12)
C24 0.0464(18) 0.0408(16) 0.0208(13) 0.0077(12) 0.0011(12) -0.0073(13)
C25 0.0255(12) 0.0172(12) 0.0200(11) -0.0031(10) 0.0000(9) -0.0006(9)
C26 0.0409(15) 0.0264(14) 0.0188(12) 0.0009(10) -0.0042(11) -0.0027(12)
C27 0.0558(19) 0.0285(14) 0.0197(13) -0.0097(11) -0.0020(12) -0.0047(13)
C28 0.060(2) 0.0227(13) 0.0333(14) -0.0105(11) 0.0003(15) 0.0028(14)
C29 0.0431(16) 0.0196(12) 0.0299(14) -0.0038(11) -0.0080(12) 0.0055(11)
C30 0.0259(13) 0.0187(11) 0.0191(11) -0.0055(9) -0.0004(10) -0.0002(10)
C31 0.049(2) 0.0390(18) 0.0501(19) 0.0016(15) -0.0055(16) -0.0024(15)
O1 0.0314(10) 0.0216(9) 0.0293(9) -0.0026(8) 0.0043(8) -0.0032(8)
O2 0.0591(15) 0.0497(14) 0.0504(14) -0.0174(11) -0.0181(12) 0.0022(11)
O3 0.0609(15) 0.0361(11) 0.0575(13) -0.0001(10) -0.0129(13) 0.0027(12)
O4 0.0456(13) 0.0570(16) 0.0722(16) 0.0001(13) -0.0040(12) -0.0214(12)
P1 0.0209(3) 0.0149(3) 0.0176(3) -0.0016(2) -0.0020(2) 0.0011(2)
P2 0.0198(3) 0.0185(3) 0.0150(3) -0.0025(2) -0.0003(2) 0.0001(3)
P3 0.0196(3) 0.0174(3) 0.0166(3) 0.0001(2) -0.0024(2) 0.0012(2)
Pd1 0.01900(8) 0.01435(8) 0.01624(8) -0.00173(7) -0.00189(7) 0.00211(7)
S1 0.0405(4) 0.0248(4) 0.0405(4) -0.0015(3) -0.0108(3) -0.0069(3)
F1 0.0828(16) 0.0513(12) 0.0751(15) 0.0111(11) -0.0238(13) 0.0266(11)
F2 0.112(2) 0.0692(15) 0.0411(11) -0.0091(11) -0.0066(12) 0.0175(14)
F3 0.0698(16) 0.0998(19) 0.0910(17) 0.0378(15) 0.0029(13) -0.0339(16)

loop_
_atom_type_symbol
_atom_type_description
_atom_type_scat_dispersion_real
_atom_type_scat_dispersion_imag
_atom_type_scat_source
C C 0.0033 0.0016 'International Tables Vol C Tables 4.2.6.8 and 6.1.1.4'
H H 0 0 'International Tables Vol C Tables 4.2.6.8 and 6.1.1.4'
O O 0.0106 0.006 'International Tables Vol C Tables 4.2.6.8 and 6.1.1.4'
P P 0.1023 0.0942 'International Tables Vol C Tables 4.2.6.8 and 6.1.1.4'
Pd Pd -0.9988 1.0072 'International Tables Vol C Tables 4.2.6.8 and 6.1.1.4'
S S 0.1246 0.1234 'International Tables Vol C Tables 4.2.6.8 and 6.1.1.4'
F F 0.0171 0.0103 'International Tables Vol C Tables 4.2.6.8 and 6.1.1.4'

loop_
_geom_angle_atom_site_label_1
_geom_angle_atom_site_label_2
_geom_angle_atom_site_label_3
_geom_angle
C2 C1 C6 119.8(2)
C2 C1 P1 124.59(19)
C6 C1 P1 115.51(18)
C3 C2 C1 120.7(2)
C3 C2 H2 119.7
C1 C2 H2 119.7
C2 C3 C4 119.6(2)
C2 C3 H3 120.2
C4 C3 H3 120.2
C5 C4 C3 121.0(3)
C5 C4 H4 119.5
C3 C4 H4 119.5
C4 C5 C6 120.1(2)
C4 C5 H5 120
C6 C5 H5 120
C1 C6 C5 118.7(2)
C1 C6 P2 119.21(18)
C5 C6 P2 121.99(19)
C9 C7 C8 111.7(3)
C9 C7 P2 113.8(2)
C8 C7 P2 110.93(19)
C9 C7 H7 106.7
C8 C7 H7 106.7
P2 C7 H7 106.7
C7 C8 H8A 109.5
C7 C8 H8B 109.5
H8A C8 H8B 109.5
C7 C8 H8C 109.5
H8A C8 H8C 109.5
H8B C8 H8C 109.5
C7 C9 H9A 109.5
C7 C9 H9B 109.5
H9A C9 H9B 109.5
C7 C9 H9C 109.5
H9A C9 H9C 109.5
H9B C9 H9C 109.5
C12 C10 C11 111.2(2)
C12 C10 P2 110.36(18)
C11 C10 P2 112.84(19)
C12 C10 H10 107.4
C11 C10 H10 107.4
P2 C10 H10 107.4
C10 C11 H11A 109.5
C10 C11 H11B 109.5
H11A C11 H11B 109.5
C10 C11 H11C 109.5
H11A C11 H11C 109.5
H11B C11 H11C 109.5
C10 C12 H12A 109.5
C10 C12 H12B 109.5
H12A C12 H12B 109.5
C10 C12 H12C 109.5
H12A C12 H12C 109.5
H12B C12 H12C 109.5
C18 C13 C14 116.7(2)
C18 C13 Pd1 127.80(19)
C14 C13 Pd1 115.4(2)
C15 C14 C13 121.8(3)
C15 C14 H14 119.1
C13 C14 H14 119.1
C16 C15 C14 119.5(3)
C16 C15 H15 120.3
C14 C15 H15 120.3
C17 C16 C15 119.7(3)
C17 C16 H16 120.1
C15 C16 H16 120.1
C16 C17 C18 119.8(3)
C16 C17 H17 120.1
C18 C17 H17 120.1
C13 C18 C17 122.5(3)
C13 C18 H18 118.7
C17 C18 H18 118.7
C21 C19 C20 112.1(2)
C21 C19 P3 110.43(18)
C20 C19 P3 109.44(19)
C21 C19 H19 108.2
C20 C19 H19 108.2
P3 C19 H19 108.2
C19 C20 H20A 109.5
C19 C20 H20B 109.5
H20A C20 H20B 109.5
C19 C20 H20C 109.5
H20A C20 H20C 109.5
H20B C20 H20C 109.5
C19 C21 H21A 109.5
C19 C21 H21B 109.5
H21A C21 H21B 109.5
C19 C21 H21C 109.5
H21A C21 H21C 109.5
H21B C21 H21C 109.5
C24 C22 C23 110.7(2)
C24 C22 P3 117.24(18)
C23 C22 P3 109.00(17)
C24 C22 H22 106.4
C23 C22 H22 106.4
P3 C22 H22 106.4
C22 C23 H23A 109.5
C22 C23 H23B 109.5
H23A C23 H23B 109.5
C22 C23 H23C 109.5
H23A C23 H23C 109.5
H23B C23 H23C 109.5
C22 C24 H24A 109.5
C22 C24 H24B 109.5
H24A C24 H24B 109.5
C22 C24 H24C 109.5
H24A C24 H24C 109.5
H24B C24 H24C 109.5
C30 C25 C26 118.9(2)
C30 C25 P3 119.68(17)
C26 C25 P3 121.39(19)
C27 C26 C25 120.4(2)
C27 C26 H26 119.8
C25 C26 H26 119.8
C26 C27 C28 120.2(2)
C26 C27 H27 119.9
C28 C27 H27 119.9
C29 C28 C27 120.4(2)
C29 C28 H28 119.8
C27 C28 H28 119.8
C28 C29 C30 120.3(2)
C28 C29 H29 119.9
C30 C29 H29 119.9
C25 C30 C29 119.6(2)
C25 C30 P1 115.66(17)
C29 C30 P1 123.89(19)
F2 C31 F1 106.9(3)
F2 C31 F3 108.3(3)
F1 C31 F3 106.8(3)
F2 C31 S1 113.0(2)
F1 C31 S1 110.4(2)
F3 C31 S1 111.3(2)
P1 O1 H1 109.5
O1 P1 C1 107.43(10)
O1 P1 C30 104.67(11)
C1 P1 C30 112.56(11)
O1 P1 Pd1 115.85(7)
C1 P1 Pd1 106.39(8)
C30 P1 Pd1 110.07(8)
C7 P2 C10 104.96(12)
C7 P2 C6 107.98(12)
C10 P2 C6 103.27(11)
C7 P2 Pd1 116.76(9)
C10 P2 Pd1 119.44(9)
C6 P2 Pd1 103.14(8)
C25 P3 C19 104.21(12)
C25 P3 C22 106.40(11)
C19 P3 C22 107.08(12)
C25 P3 Pd1 107.05(8)
C19 P3 Pd1 120.82(8)
C22 P3 Pd1 110.31(8)
C13 Pd1 P1 176.99(7)
C13 Pd1 P3 96.69(7)
P1 Pd1 P3 85.72(2)
C13 Pd1 P2 93.28(7)
P1 Pd1 P2 84.91(2)
P3 Pd1 P2 160.88(2)
O2 S1 O3 113.89(14)
O2 S1 O4 115.57(16)
O3 S1 O4 115.18(15)
O2 S1 C31 104.00(15)
O3 S1 C31 102.57(16)
O4 S1 C31 103.31(16)

loop_
_geom_bond_atom_site_label_1
_geom_bond_atom_site_label_2
_geom_bond_distance
C1 C2 1.393(3)
C1 C6 1.401(3)
C1 P1 1.809(2)
C2 C3 1.377(4)
C2 H2 0.95
C3 C4 1.379(4)
C3 H3 0.95
C4 C5 1.378(4)
C4 H4 0.95
C5 C6 1.406(4)
C5 H5 0.95
C6 P2 1.842(3)
C7 C9 1.523(4)
C7 C8 1.523(4)
C7 P2 1.836(3)
C7 H7 1
C8 H8A 0.98
C8 H8B 0.98
C8 H8C 0.98
C9 H9A 0.98
C9 H9B 0.98
C9 H9C 0.98
C10 C12 1.522(4)
C10 C11 1.548(4)
C10 P2 1.841(3)
C10 H10 1
C11 H11A 0.98
C11 H11B 0.98
C11 H11C 0.98
C12 H12A 0.98
C12 H12B 0.98
C12 H12C 0.98
C13 C18 1.365(4)
C13 C14 1.407(4)
C13 Pd1 2.079(2)
C14 C15 1.389(4)
C14 H14 0.95
C15 C16 1.386(5)
C15 H15 0.95
C16 C17 1.370(4)
C16 H16 0.95
C17 C18 1.395(4)
C17 H17 0.95
C18 H18 0.95
C19 C21 1.520(4)
C19 C20 1.527(4)
C19 P3 1.835(2)
C19 H19 1
C20 H20A 0.98
C20 H20B 0.98
C20 H20C 0.98
C21 H21A 0.98
C21 H21B 0.98
C21 H21C 0.98
C22 C24 1.527(3)
C22 C23 1.533(4)
C22 P3 1.846(2)
C22 H22 1
C23 H23A 0.98
C23 H23B 0.98
C23 H23C 0.98
C24 H24A 0.98
C24 H24B 0.98
C24 H24C 0.98
C25 C30 1.395(3)
C25 C26 1.406(3)
C25 P3 1.830(2)
C26 C27 1.377(4)
C26 H26 0.95
C27 C28 1.379(4)
C27 H27 0.95
C28 C29 1.372(4)
C28 H28 0.95
C29 C30 1.400(3)
C29 H29 0.95
C30 P1 1.821(2)
C31 F2 1.318(4)
C31 F1 1.326(4)
C31 F3 1.329(4)
C31 S1 1.810(3)
O1 P1 1.5875(18)
O1 H1 0.84
O2 S1 1.424(2)
O3 S1 1.433(3)
O4 S1 1.439(2)
P1 Pd1 2.2505(8)
P2 Pd1 2.3170(7)
P3 Pd1 2.3017(8)
